data_8000516
loop_
_publ_author_name
'Okayasu, Yoshinori'
'Yuasa, Junpei'

_publ_section_title
;
 Structure Determination of Europium Complexes in Solution Using
 Crystal-Field Splitting of the Narrow <i>f</i>-<i>f</i> Emission Lines.
;
_journal_name_full 'The journal of physical chemistry letters'
_journal_page_first 6867
_journal_page_last 6874
_journal_paper_doi 10.1021/acs.jpclett.1c01885
_journal_year 2021
_chemical_absolute_configuration ad
_chemical_formula_sum 'C56 H43 Eu F9 N3 O8 S3'
_chemical_formula_weight 1305.07
_space_group_crystal_system tetragonal
_space_group_IT_number 92
_space_group_name_Hall 'P 4abw 2nw'
_space_group_name_H-M_alt 'P 41 21 2'
_atom_sites_solution_hydrogens geom
_audit_creation_method SHELXL-2016/6
_cell_angle_alpha 90
_cell_angle_beta 90
_cell_angle_gamma 90
_cell_formula_units_Z 8
_cell_length_a 17.2083(15)
_cell_length_b 17.2083(15)
_cell_length_c 37.945(3)
_cell_measurement_reflns_used 1083
_cell_measurement_temperature 100(2)
_cell_measurement_theta_max 24.4196
_cell_measurement_theta_min 1.9947
_cell_volume 11236.5(16)
_computing_structure_refinement 'SHELXL-2016/6 (Sheldrick, 2016)'
_computing_structure_solution 'SHELXT 2014/5 (Sheldrick, 2014)'
_diffrn_ambient_temperature 100(2)
_diffrn_measured_fraction_theta_full 1.000
_diffrn_measured_fraction_theta_max 1.000
_diffrn_measurement_device_type 'Bruker APEX-II CCD'
_diffrn_measurement_method '\f and \w scans'
_diffrn_radiation_type MoK\a
_diffrn_radiation_wavelength 0.71073
_diffrn_reflns_av_R_equivalents 0.1561
_diffrn_reflns_av_unetI/netI 0.1186
_diffrn_reflns_Laue_measured_fraction_full 1.000
_diffrn_reflns_Laue_measured_fraction_max 1.000
_diffrn_reflns_limit_h_max 19
_diffrn_reflns_limit_h_min -20
_diffrn_reflns_limit_k_max 20
_diffrn_reflns_limit_k_min -15
_diffrn_reflns_limit_l_max 45
_diffrn_reflns_limit_l_min -44
_diffrn_reflns_number 53369
_diffrn_reflns_point_group_measured_fraction_full 1.000
_diffrn_reflns_point_group_measured_fraction_max 1.000
_diffrn_reflns_theta_full 25.026
_diffrn_reflns_theta_max 25.026
_diffrn_reflns_theta_min 1.299
_exptl_absorpt_coefficient_mu 1.314
_exptl_crystal_colour colorless
_exptl_crystal_density_diffrn 1.532
_exptl_crystal_description needle
_exptl_crystal_F_000 5176
_exptl_crystal_size_max 0.27
_exptl_crystal_size_mid 0.11
_exptl_crystal_size_min 0.08
_refine_diff_density_max 1.696
_refine_diff_density_min -0.961
_refine_diff_density_rms 0.097
_refine_ls_abs_structure_details
;
 Flack x determined using 1890 quotients [(I+)-(I-)]/[(I+)+(I-)]
 (Parsons, Flack and Wagner, Acta Cryst. B69 (2013) 249-259).
;
_refine_ls_abs_structure_Flack -0.037(10)
_refine_ls_extinction_method none
_refine_ls_goodness_of_fit_ref 0.925
_refine_ls_hydrogen_treatment constr
_refine_ls_matrix_type full
_refine_ls_number_parameters 718
_refine_ls_number_reflns 9938
_refine_ls_number_restraints 38
_refine_ls_restrained_S_all 0.927
_refine_ls_R_factor_all 0.1103
_refine_ls_R_factor_gt 0.0573
_refine_ls_shift/su_max 0.000
_refine_ls_shift/su_mean 0.000
_refine_ls_structure_factor_coef Fsqd
_refine_ls_weighting_details 'w=1/[\s^2^(Fo^2^)+(0.0703P)^2^] where P=(Fo^2^+2Fc^2^)/3'
_refine_ls_weighting_scheme calc
_refine_ls_wR_factor_gt 0.1258
_refine_ls_wR_factor_ref 0.1458
_reflns_Friedel_coverage 0.759
_reflns_Friedel_fraction_full 0.999
_reflns_Friedel_fraction_max 0.999
_reflns_number_gt 6025
_reflns_number_total 9938
_reflns_threshold_expression 'I > 2\s(I)'
_cod_data_source_file jz1c01885_si_007.cif
_cod_data_source_block PhEuSMe_0m0826_a
_cod_original_cell_volume 11236(2)
_cod_database_code 8000516
_shelx_shelxl_version_number 2016/6
_shelx_space_group_comment
;
The symmetry employed for this shelxl refinement is uniquely defined
by the following loop, which should always be used as a source of
symmetry information in preference to the above space-group names.
They are only intended as comments.
;

loop_
_space_group_symop_operation_xyz
'x, y, z'
'-x, -y, z+1/2'
'-y+1/2, x+1/2, z+1/4'
'y+1/2, -x+1/2, z+3/4'
'-x+1/2, y+1/2, -z+1/4'
'x+1/2, -y+1/2, -z+3/4'
'y, x, -z'
'-y, -x, -z+1/2'

loop_
_atom_site_label
_atom_site_type_symbol
_atom_site_fract_x
_atom_site_fract_y
_atom_site_fract_z
_atom_site_U_iso_or_equiv
_atom_site_adp_type
_atom_site_occupancy
_atom_site_site_symmetry_order
_atom_site_calc_flag
_atom_site_refinement_flags_posn
_atom_site_refinement_flags_adp
_atom_site_refinement_flags_occupancy
_atom_site_disorder_assembly
_atom_site_disorder_group
S1 S -0.0406(8) 0.8464(5) 0.5604(2) 0.113(2) Uani 0.555(6) 1 d D U P A 1
S2 S 0.0354(9) 0.0913(6) 0.5386(2) 0.113(2) Uani 0.555(6) 1 d D U P A 1
C34 C -0.1106(18) 0.8064(16) 0.5322(6) 0.113(2) Uani 0.555(6) 1 d D U P A 1
H34A H -0.090321 0.758408 0.521728 0.169 Uiso 0.555(6) 1 calc R U P A 1
H34B H -0.122777 0.843614 0.513426 0.169 Uiso 0.555(6) 1 calc R U P A 1
H34C H -0.157897 0.794712 0.545570 0.169 Uiso 0.555(6) 1 calc R U P A 1
C45 C 0.082(2) 0.1621(14) 0.5095(6) 0.113(2) Uani 0.555(6) 1 d D U P A 1
H45A H 0.057914 0.213063 0.512607 0.169 Uiso 0.555(6) 1 calc R U P A 1
H45B H 0.076656 0.145400 0.484951 0.169 Uiso 0.555(6) 1 calc R U P A 1
H45C H 0.137708 0.165697 0.515404 0.169 Uiso 0.555(6) 1 calc R U P A 1
C56 C 0.5137(16) 0.4527(17) 0.5705(7) 0.113(2) Uani 0.555(6) 1 d D U P A 1
H56A H 0.508931 0.507937 0.576485 0.169 Uiso 0.555(6) 1 calc R U P A 1
H56B H 0.557222 0.445446 0.554215 0.169 Uiso 0.555(6) 1 calc R U P A 1
H56C H 0.523102 0.422690 0.592067 0.169 Uiso 0.555(6) 1 calc R U P A 1
S2A S -0.0015(10) 0.0732(7) 0.5473(3) 0.113(2) Uani 0.445(6) 1 d D . P A 2
C34A C 0.056(2) 0.9584(16) 0.5844(8) 0.113(2) Uani 0.445(6) 1 d D . P A 2
H34D H 0.026810 1.006729 0.581701 0.169 Uiso 0.445(6) 1 calc R U P A 2
H34E H 0.102151 0.959861 0.569071 0.169 Uiso 0.445(6) 1 calc R U P A 2
H34F H 0.073056 0.953028 0.609009 0.169 Uiso 0.445(6) 1 calc R U P A 2
C45A C -0.0971(17) 0.031(2) 0.5456(8) 0.113(2) Uani 0.445(6) 1 d D . P A 2
H45D H -0.092757 -0.026062 0.546626 0.169 Uiso 0.445(6) 1 calc R U P A 2
H45E H -0.122649 0.045750 0.523510 0.169 Uiso 0.445(6) 1 calc R U P A 2
H45F H -0.127940 0.049187 0.565588 0.169 Uiso 0.445(6) 1 calc R U P A 2
C56A C 0.496(2) 0.4848(18) 0.5493(9) 0.113(2) Uani 0.445(6) 1 d D . P A 2
H56D H 0.484464 0.527088 0.532816 0.169 Uiso 0.445(6) 1 calc R U P A 2
H56E H 0.544172 0.458955 0.542343 0.169 Uiso 0.445(6) 1 calc R U P A 2
H56F H 0.501607 0.506073 0.573157 0.169 Uiso 0.445(6) 1 calc R U P A 2
S1A S -0.0022(9) 0.8795(6) 0.5729(3) 0.113(2) Uani 0.445(6) 1 d D . P A 2
Eu1 Eu 0.02874(4) 0.44964(3) 0.70795(2) 0.0523(2) Uani 1 1 d . . . . .
S3 S 0.4198(5) 0.4178(4) 0.5488(2) 0.202(4) Uani 1 1 d D . . . .
O8 O 0.1293(5) 0.4628(5) 0.66515(18) 0.057(2) Uani 1 1 d . . . . .
O4 O -0.0107(5) 0.5425(5) 0.66502(17) 0.060(2) Uani 1 1 d . . . . .
O6 O 0.0417(6) 0.3304(5) 0.67649(19) 0.064(3) Uani 1 1 d . . . . .
O5 O -0.0140(6) 0.3470(5) 0.7456(2) 0.077(3) Uani 1 1 d . . . . .
O7 O 0.0929(5) 0.5692(5) 0.72006(18) 0.049(2) Uani 1 1 d . . . . .
F9 F 0.1788(9) 0.6756(8) 0.7563(3) 0.172(7) Uani 1 1 d . . . . .
C49 C 0.1840(9) 0.5060(8) 0.6606(3) 0.058(4) Uani 1 1 d . . . . .
C29 C 0.0033(12) 0.6805(10) 0.6319(4) 0.084(5) Uani 1 1 d . . . . .
H29 H 0.038845 0.665702 0.649806 0.101 Uiso 1 1 calc R U . . .
O3 O -0.0950(7) 0.4135(6) 0.6846(2) 0.081(3) Uani 1 1 d . . . . .
C50 C 0.2490(9) 0.4828(8) 0.6343(3) 0.063(4) Uani 1 1 d . . . . .
C10 C 0.0079(7) 0.5100(6) 0.7960(2) 0.047(3) Uani 1 1 d . . . . .
C51 C 0.3235(10) 0.5101(9) 0.6367(4) 0.080(5) Uani 1 1 d . . . . .
H51 H 0.337225 0.543287 0.655723 0.095 Uiso 1 1 calc R U . . .
C48 C 0.1979(8) 0.5781(7) 0.6786(3) 0.060(4) Uani 1 1 d . . . . .
H48 H 0.240560 0.610272 0.672242 0.071 Uiso 1 1 calc R U . . .
C11 C 0.0217(8) 0.5263(7) 0.8309(2) 0.060(4) Uani 1 1 d . . . . .
H11 H -0.016195 0.552596 0.844703 0.072 Uiso 1 1 calc R U . . .
C27 C -0.0663(9) 0.5588(11) 0.6443(4) 0.082(5) Uani 1 1 d . . . . .
C52 C 0.2281(10) 0.4321(7) 0.6080(3) 0.070(4) Uani 1 1 d . . . . .
H52 H 0.177015 0.411322 0.607662 0.084 Uiso 1 1 calc R U . . .
F8 F 0.2241(6) 0.7201(5) 0.7086(3) 0.101(3) Uani 1 1 d . . . . .
F1 F -0.1890(9) 0.3207(10) 0.6437(4) 0.173(6) Uani 1 1 d . . . . .
C39 C 0.0145(11) 0.2160(8) 0.6455(3) 0.072(5) Uani 1 1 d . . . . .
C41 C -0.0487(13) 0.1635(9) 0.6382(4) 0.106(7) Uani 1 1 d . . . . .
H41 H -0.090522 0.156788 0.654246 0.128 Uiso 1 1 calc R U . . .
C26 C -0.1323(10) 0.5076(12) 0.6414(4) 0.089(5) Uani 1 1 d . . . . .
H26 H -0.172725 0.520152 0.625339 0.107 Uiso 1 1 calc R U . . .
C31 C 0.0124(11) 0.7493(10) 0.6140(4) 0.098(6) Uani 1 1 d . . . . .
H31 H 0.055801 0.781307 0.619341 0.117 Uiso 1 1 calc R U . . .
C28 C -0.0586(10) 0.6335(11) 0.6232(3) 0.075(5) Uani 1 1 d . . . . .
C36 C -0.0280(11) 0.2756(10) 0.7403(3) 0.085(5) Uani 1 1 d . . . . .
C44 C 0.0156(18) 0.1377(11) 0.5819(4) 0.129(11) Uani 1 1 d D . . . .
C42 C 0.0757(15) 0.1875(12) 0.5913(5) 0.125(9) Uani 1 1 d . . . . .
H42 H 0.118829 0.194584 0.575974 0.150 Uiso 1 1 calc R U . . .
C37 C -0.0192(10) 0.2320(8) 0.7111(3) 0.083(5) Uani 1 1 d . . . . .
H37 H -0.032958 0.178590 0.711896 0.100 Uiso 1 1 calc R U . . .
F3 F -0.2495(8) 0.3786(12) 0.6843(4) 0.202(8) Uani 1 1 d . . . . .
C40 C 0.0723(12) 0.2267(9) 0.6231(4) 0.087(6) Uani 1 1 d . . . . .
H40 H 0.112537 0.262149 0.629020 0.104 Uiso 1 1 calc R U . . .
C38 C 0.0102(9) 0.2638(8) 0.6790(3) 0.069(4) Uani 1 1 d . . . . .
C54 C 0.2791(12) 0.4115(9) 0.5827(4) 0.090(6) Uani 1 1 d . . . . .
H54 H 0.263524 0.378942 0.563732 0.108 Uiso 1 1 calc R U . . .
C43 C -0.0452(18) 0.1223(10) 0.6057(5) 0.143(11) Uani 1 1 d . . . . .
H43 H -0.083635 0.084571 0.600155 0.172 Uiso 1 1 calc R U . . .
C47 C 0.1461(8) 0.6007(7) 0.7064(3) 0.051(3) Uani 1 1 d . . . . .
F2 F -0.2614(8) 0.4136(12) 0.6317(4) 0.213(9) Uani 1 1 d . . . . .
C53 C 0.3792(11) 0.4903(10) 0.6120(5) 0.104(6) Uani 1 1 d . . . . .
H53 H 0.430535 0.510367 0.613303 0.125 Uiso 1 1 calc R U . . .
C33 C -0.0390(16) 0.7735(14) 0.5886(5) 0.120(8) Uani 1 1 d . . . . .
C25 C -0.1385(11) 0.4384(13) 0.6621(5) 0.097(6) Uani 1 1 d . . . . .
C30 C -0.1097(12) 0.6529(12) 0.5982(4) 0.112(7) Uani 1 1 d . . . . .
H30 H -0.151330 0.618667 0.592799 0.134 Uiso 1 1 calc R U . . .
C55 C 0.3570(16) 0.4397(10) 0.5851(5) 0.126(9) Uani 1 1 d . . . . .
C32 C -0.1027(15) 0.7224(18) 0.5800(5) 0.152(12) Uani 1 1 d . . . . .
H32 H -0.139231 0.736161 0.562315 0.183 Uiso 1 1 calc R U . . .
N2 N 0.0583(6) 0.4733(5) 0.7756(2) 0.047(2) Uani 1 1 d . . . . .
N1 N -0.0746(5) 0.5280(6) 0.7444(2) 0.049(3) Uani 1 1 d . . . . .
N3 N 0.1640(7) 0.3995(6) 0.7337(2) 0.060(3) Uani 1 1 d . . . . .
O1 O -0.1205(5) 0.5656(5) 0.79742(18) 0.066(3) Uani 1 1 d . . . . .
C15 C 0.1798(9) 0.4170(8) 0.7659(3) 0.058(4) Uani 1 1 d . . . . .
C14 C 0.1258(7) 0.4516(7) 0.7908(3) 0.050(3) Uani 1 1 d . . . . .
C12 C 0.0907(9) 0.5041(8) 0.8453(3) 0.070(4) Uani 1 1 d . . . . .
H12 H 0.101536 0.515521 0.869303 0.084 Uiso 1 1 calc R U . . .
C13 C 0.1449(8) 0.4651(8) 0.8253(3) 0.062(4) Uani 1 1 d . . . . .
H13 H 0.193069 0.448503 0.834893 0.074 Uiso 1 1 calc R U . . .
O2 O 0.2532(6) 0.4029(5) 0.7775(2) 0.065(3) Uani 1 1 d . . . . .
C9 C -0.0629(8) 0.5345(7) 0.7774(3) 0.058(3) Uani 1 1 d . . . . .
C6 C -0.1471(9) 0.6366(10) 0.7154(3) 0.072(5) Uani 1 1 d . . . . .
C3 C -0.2092(16) 0.7285(19) 0.6761(6) 0.150(13) Uani 1 1 d . . . . .
H3 H -0.251307 0.741097 0.660967 0.180 Uiso 1 1 calc R U . . .
C4 C -0.0874(11) 0.6857(11) 0.7178(4) 0.087(5) Uani 1 1 d . . . . .
H4 H -0.043916 0.671632 0.731790 0.104 Uiso 1 1 calc R U . . .
C7 C -0.1505(8) 0.5631(8) 0.7358(3) 0.058(3) Uani 1 1 d . . . . .
H7 H -0.183631 0.524419 0.723151 0.069 Uiso 1 1 calc R U . . .
C8 C -0.1844(8) 0.5783(9) 0.7733(3) 0.070(4) Uani 1 1 d . . . . .
H8A H -0.203921 0.632244 0.775262 0.084 Uiso 1 1 calc R U . . .
H8B H -0.227560 0.542011 0.778394 0.084 Uiso 1 1 calc R U . . .
C17 C 0.2391(8) 0.3693(8) 0.7172(3) 0.059(4) Uani 1 1 d . . . . .
H17 H 0.255511 0.404465 0.697576 0.070 Uiso 1 1 calc R U . . .
C5 C -0.2068(10) 0.6570(13) 0.6938(4) 0.106(7) Uani 1 1 d . . . . .
H5 H -0.248449 0.621533 0.690587 0.128 Uiso 1 1 calc R U . . .
C2 C -0.0868(14) 0.7576(12) 0.7003(5) 0.128(8) Uani 1 1 d . . . . .
H2 H -0.042557 0.790464 0.701825 0.154 Uiso 1 1 calc R U . . .
C16 C 0.2966(10) 0.3744(10) 0.7471(4) 0.096(6) Uani 1 1 d . . . . .
H16A H 0.319168 0.322664 0.752174 0.116 Uiso 1 1 calc R U . . .
H16B H 0.339297 0.410641 0.741130 0.116 Uiso 1 1 calc R U . . .
C18 C 0.2303(8) 0.2882(8) 0.7037(3) 0.062(4) Uani 1 1 d . . . . .
C19 C 0.2689(9) 0.2676(9) 0.6720(3) 0.075(5) Uani 1 1 d . . . . .
H19 H 0.295220 0.305956 0.658540 0.090 Uiso 1 1 calc R U . . .
C20 C 0.1918(10) 0.2325(9) 0.7225(4) 0.075(4) Uani 1 1 d . . . . .
H20 H 0.165850 0.246195 0.743712 0.090 Uiso 1 1 calc R U . . .
C22 C 0.1903(12) 0.1556(11) 0.7107(5) 0.113(7) Uani 1 1 d . . . . .
H22 H 0.161107 0.117602 0.723152 0.135 Uiso 1 1 calc R U . . .
C46 C 0.1661(11) 0.6814(10) 0.7224(6) 0.093(6) Uani 1 1 d . . . . .
C1 C -0.1490(17) 0.7798(19) 0.6812(7) 0.159(14) Uani 1 1 d . . . . .
H1 H -0.151337 0.830510 0.671398 0.191 Uiso 1 1 calc R U . . .
C21 C 0.2677(12) 0.1896(13) 0.6609(5) 0.104(7) Uani 1 1 d . . . . .
H21 H 0.292147 0.173972 0.639576 0.125 Uiso 1 1 calc R U . . .
C23 C 0.2292(16) 0.1359(13) 0.6824(6) 0.134(9) Uani 1 1 d . . . . .
H23 H 0.231373 0.082481 0.676095 0.161 Uiso 1 1 calc R U . . .
C35 C -0.063(2) 0.2360(15) 0.7739(6) 0.147(12) Uani 1 1 d . . . . .
C24 C -0.2095(15) 0.3918(17) 0.6560(8) 0.135(9) Uani 1 1 d . . . . .
F5 F -0.0596(10) 0.1561(6) 0.7704(2) 0.168(7) Uani 1 1 d . . . . .
F6 F -0.1304(11) 0.2564(10) 0.7814(4) 0.173(9) Uani 1 1 d . . . . .
F4 F -0.0178(11) 0.2515(7) 0.8017(3) 0.181(7) Uani 1 1 d . . . . .
F7 F 0.1051(8) 0.7249(7) 0.7205(6) 0.252(12) Uani 1 1 d . . . . .

loop_
_atom_site_aniso_label
_atom_site_aniso_U_11
_atom_site_aniso_U_22
_atom_site_aniso_U_33
_atom_site_aniso_U_23
_atom_site_aniso_U_13
_atom_site_aniso_U_12
S1 0.215(8) 0.067(3) 0.057(3) -0.0056(19) -0.009(3) 0.017(4)
S2 0.215(8) 0.067(3) 0.057(3) -0.0056(19) -0.009(3) 0.017(4)
C34 0.215(8) 0.067(3) 0.057(3) -0.0056(19) -0.009(3) 0.017(4)
C45 0.215(8) 0.067(3) 0.057(3) -0.0056(19) -0.009(3) 0.017(4)
C56 0.215(8) 0.067(3) 0.057(3) -0.0056(19) -0.009(3) 0.017(4)
S2A 0.215(8) 0.067(3) 0.057(3) -0.0056(19) -0.009(3) 0.017(4)
C34A 0.215(8) 0.067(3) 0.057(3) -0.0056(19) -0.009(3) 0.017(4)
C45A 0.215(8) 0.067(3) 0.057(3) -0.0056(19) -0.009(3) 0.017(4)
C56A 0.215(8) 0.067(3) 0.057(3) -0.0056(19) -0.009(3) 0.017(4)
S1A 0.215(8) 0.067(3) 0.057(3) -0.0056(19) -0.009(3) 0.017(4)
Eu1 0.0841(5) 0.0460(4) 0.0268(3) -0.0060(3) -0.0061(3) -0.0010(3)
S3 0.253(9) 0.103(4) 0.248(8) -0.075(5) 0.187(7) -0.061(5)
O8 0.083(7) 0.047(6) 0.041(4) -0.003(4) 0.002(5) -0.006(5)
O4 0.075(5) 0.078(6) 0.027(4) 0.005(4) -0.012(4) 0.003(5)
O6 0.111(8) 0.043(5) 0.037(4) -0.010(4) -0.006(5) -0.008(6)
O5 0.139(10) 0.053(6) 0.038(5) -0.008(4) 0.000(5) -0.014(6)
O7 0.063(6) 0.044(5) 0.039(4) -0.006(4) 0.011(4) 0.008(4)
F9 0.207(15) 0.188(14) 0.120(9) -0.098(10) 0.050(10) -0.126(12)
C49 0.084(11) 0.047(9) 0.043(7) 0.006(7) -0.002(7) 0.015(8)
C29 0.127(17) 0.085(12) 0.041(8) 0.013(8) -0.001(9) 0.034(11)
O3 0.087(8) 0.094(8) 0.063(6) -0.015(6) -0.017(6) -0.012(6)
C50 0.086(11) 0.046(8) 0.058(8) -0.004(7) 0.014(8) 0.015(8)
C10 0.066(8) 0.051(7) 0.025(5) -0.002(5) -0.005(5) 0.005(6)
C51 0.097(13) 0.058(10) 0.084(11) -0.023(8) 0.024(10) -0.009(9)
C48 0.075(10) 0.039(8) 0.065(9) -0.003(7) 0.004(8) 0.007(7)
C11 0.071(9) 0.084(9) 0.024(5) 0.003(6) 0.005(5) 0.025(8)
C27 0.078(12) 0.123(15) 0.044(8) -0.014(9) 0.012(8) 0.004(10)
C52 0.112(13) 0.043(9) 0.054(8) -0.003(7) 0.016(9) -0.002(8)
F8 0.123(8) 0.063(6) 0.118(7) -0.016(6) 0.011(7) -0.034(6)
F1 0.159(13) 0.180(15) 0.180(13) -0.034(12) -0.063(11) -0.064(11)
C39 0.136(15) 0.038(8) 0.041(8) -0.008(6) -0.028(9) -0.006(9)
C41 0.19(2) 0.058(10) 0.067(9) 0.003(8) -0.045(12) -0.032(13)
C26 0.080(12) 0.129(17) 0.058(9) -0.027(10) -0.022(8) -0.008(11)
C31 0.113(15) 0.109(14) 0.072(10) 0.039(10) 0.038(11) 0.042(12)
C28 0.080(12) 0.113(14) 0.033(7) 0.031(8) 0.007(8) 0.033(10)
C36 0.138(15) 0.086(12) 0.030(7) 0.000(7) -0.004(9) -0.035(12)
C44 0.27(3) 0.050(12) 0.069(12) -0.021(10) -0.068(17) 0.044(16)
C42 0.22(3) 0.088(15) 0.070(12) -0.003(11) -0.018(14) 0.071(16)
C37 0.145(15) 0.056(8) 0.049(8) -0.005(7) -0.005(10) -0.025(10)
F3 0.101(10) 0.34(2) 0.162(12) -0.039(14) 0.016(9) -0.099(12)
C40 0.156(18) 0.059(10) 0.046(9) -0.017(8) -0.016(10) 0.024(11)
C38 0.109(13) 0.050(9) 0.049(8) -0.011(7) -0.006(8) -0.010(8)
C54 0.128(16) 0.058(11) 0.083(12) -0.004(9) 0.032(12) -0.020(11)
C43 0.28(4) 0.049(11) 0.096(14) -0.009(11) -0.087(19) -0.013(16)
C47 0.050(8) 0.057(9) 0.047(7) -0.014(7) -0.020(7) 0.016(7)
F2 0.110(10) 0.31(2) 0.215(15) -0.059(15) -0.076(11) -0.072(13)
C53 0.093(13) 0.082(13) 0.136(15) -0.011(12) 0.047(12) 0.008(10)
C33 0.14(2) 0.15(2) 0.074(12) 0.043(13) 0.030(15) 0.076(18)
C25 0.080(14) 0.109(17) 0.103(14) -0.026(13) -0.008(12) -0.013(12)
C30 0.128(17) 0.149(19) 0.058(10) 0.021(11) 0.003(11) 0.035(14)
C55 0.22(3) 0.051(12) 0.104(14) -0.021(10) 0.077(16) 0.012(14)
C32 0.13(2) 0.25(3) 0.078(13) 0.084(18) 0.002(14) 0.10(2)
N2 0.082(7) 0.030(5) 0.027(4) -0.002(4) -0.005(5) 0.012(5)
N1 0.062(7) 0.060(7) 0.024(4) -0.004(4) 0.000(4) 0.003(6)
N3 0.092(9) 0.049(7) 0.040(6) -0.008(5) 0.000(6) 0.014(6)
O1 0.079(6) 0.090(7) 0.028(4) 0.001(4) 0.005(4) 0.024(5)
C15 0.079(11) 0.059(9) 0.037(7) -0.006(6) -0.008(7) 0.021(7)
C14 0.082(9) 0.038(7) 0.030(5) 0.003(6) -0.003(7) 0.015(6)
C12 0.095(12) 0.088(11) 0.027(6) -0.010(6) 0.000(7) 0.009(8)
C13 0.079(9) 0.071(10) 0.036(6) -0.007(7) -0.005(6) 0.017(8)
O2 0.087(7) 0.059(6) 0.049(5) -0.013(4) -0.009(5) 0.022(5)
C9 0.084(10) 0.052(8) 0.040(6) -0.005(6) 0.003(6) 0.013(7)
C6 0.060(10) 0.117(14) 0.040(8) 0.029(8) 0.019(7) 0.013(10)
C3 0.14(2) 0.24(3) 0.077(13) 0.084(19) 0.048(16) 0.13(2)
C4 0.087(13) 0.092(14) 0.080(11) 0.040(10) 0.020(10) 0.046(11)
C7 0.058(9) 0.069(10) 0.045(7) -0.002(7) 0.013(6) -0.005(7)
C8 0.075(10) 0.092(12) 0.045(7) 0.009(7) 0.004(7) 0.018(8)
C17 0.076(10) 0.053(8) 0.047(7) -0.017(6) 0.002(7) 0.024(7)
C5 0.079(13) 0.19(2) 0.048(8) 0.018(11) 0.010(9) 0.046(14)
C2 0.142(19) 0.118(17) 0.125(16) 0.058(14) 0.074(15) 0.069(14)
C16 0.110(14) 0.099(14) 0.080(11) -0.046(10) -0.008(10) 0.036(11)
C18 0.080(10) 0.054(9) 0.053(8) -0.004(7) -0.014(8) 0.017(7)
C19 0.091(11) 0.080(12) 0.054(8) -0.028(8) -0.005(8) 0.025(9)
C20 0.098(13) 0.059(11) 0.068(9) -0.009(8) -0.003(9) 0.008(8)
C22 0.153(19) 0.080(14) 0.104(14) 0.010(12) 0.054(14) 0.024(12)
C46 0.079(14) 0.054(11) 0.145(18) -0.020(11) 0.010(12) 0.008(10)
C1 0.15(2) 0.21(3) 0.120(19) 0.09(2) 0.07(2) 0.12(2)
C21 0.123(17) 0.107(17) 0.083(12) -0.025(12) -0.029(12) 0.062(14)
C23 0.19(3) 0.075(16) 0.132(19) -0.038(15) -0.050(19) 0.044(16)
C35 0.26(4) 0.098(19) 0.084(16) 0.035(14) -0.03(2) -0.07(2)
C24 0.096(19) 0.15(2) 0.16(2) -0.02(2) 0.022(18) -0.046(17)
F5 0.36(2) 0.070(7) 0.077(6) 0.005(5) 0.013(9) -0.059(10)
F6 0.248(19) 0.146(13) 0.126(11) -0.023(9) 0.095(13) -0.100(13)
F4 0.36(2) 0.125(9) 0.058(6) 0.016(6) -0.030(10) -0.063(12)
F7 0.104(10) 0.086(9) 0.57(4) -0.136(15) -0.019(15) 0.029(7)

loop_
_atom_type_symbol
_atom_type_description
_atom_type_scat_dispersion_real
_atom_type_scat_dispersion_imag
_atom_type_scat_source
C C 0.0033 0.0016 'International Tables Vol C Tables 4.2.6.8 and 6.1.1.4'
H H 0.0000 0.0000 'International Tables Vol C Tables 4.2.6.8 and 6.1.1.4'
Eu Eu -0.1578 3.6682 'International Tables Vol C Tables 4.2.6.8 and 6.1.1.4'
F F 0.0171 0.0103 'International Tables Vol C Tables 4.2.6.8 and 6.1.1.4'
N N 0.0061 0.0033 'International Tables Vol C Tables 4.2.6.8 and 6.1.1.4'
O O 0.0106 0.0060 'International Tables Vol C Tables 4.2.6.8 and 6.1.1.4'
S S 0.1246 0.1234 'International Tables Vol C Tables 4.2.6.8 and 6.1.1.4'

loop_
_geom_angle_atom_site_label_1
_geom_angle_atom_site_label_2
_geom_angle_atom_site_label_3
_geom_angle
_geom_angle_site_symmetry_1
_geom_angle_site_symmetry_3
_geom_angle_publ_flag
C33 S1 C34 96.2(15) . . ?
C45 S2 C44 109.1(13) . . ?
S1 C34 H34A 109.5 . . ?
S1 C34 H34B 109.5 . . ?
H34A C34 H34B 109.5 . . ?
S1 C34 H34C 109.5 . . ?
H34A C34 H34C 109.5 . . ?
H34B C34 H34C 109.5 . . ?
S2 C45 H45A 109.5 . . ?
S2 C45 H45B 109.5 . . ?
H45A C45 H45B 109.5 . . ?
S2 C45 H45C 109.5 . . ?
H45A C45 H45C 109.5 . . ?
H45B C45 H45C 109.5 . . ?
S3 C56 H56A 109.5 . . ?
S3 C56 H56B 109.5 . . ?
H56A C56 H56B 109.5 . . ?
S3 C56 H56C 109.5 . . ?
H56A C56 H56C 109.5 . . ?
H56B C56 H56C 109.5 . . ?
C44 S2A C45A 116.1(17) . . ?
S1A C34A H34D 109.5 . . ?
S1A C34A H34E 109.5 . . ?
H34D C34A H34E 109.5 . . ?
S1A C34A H34F 109.5 . . ?
H34D C34A H34F 109.5 . . ?
H34E C34A H34F 109.5 . . ?
S2A C45A H45D 109.5 . . ?
S2A C45A H45E 109.5 . . ?
H45D C45A H45E 109.5 . . ?
S2A C45A H45F 109.5 . . ?
H45D C45A H45F 109.5 . . ?
H45E C45A H45F 109.5 . . ?
S3 C56A H56D 109.5 . . ?
S3 C56A H56E 109.5 . . ?
H56D C56A H56E 109.5 . . ?
S3 C56A H56F 109.5 . . ?
H56D C56A H56F 109.5 . . ?
H56E C56A H56F 109.5 . . ?
C34A S1A C33 144.0(14) . . ?
O6 Eu1 O5 72.0(3) . . ?
O6 Eu1 O4 105.1(3) . . ?
O5 Eu1 O4 144.9(4) . . ?
O6 Eu1 O8 70.9(3) . . ?
O5 Eu1 O8 134.5(3) . . ?
O4 Eu1 O8 71.2(3) . . ?
O6 Eu1 O7 142.9(3) . . ?
O5 Eu1 O7 131.8(3) . . ?
O4 Eu1 O7 71.6(3) . . ?
O8 Eu1 O7 73.3(3) . . ?
O6 Eu1 O3 70.9(4) . . ?
O5 Eu1 O3 75.8(4) . . ?
O4 Eu1 O3 70.5(3) . . ?
O8 Eu1 O3 114.7(3) . . ?
O7 Eu1 O3 135.3(3) . . ?
O6 Eu1 N1 140.3(3) . . ?
O5 Eu1 N1 81.7(3) . . ?
O4 Eu1 N1 79.8(3) . . ?
O8 Eu1 N1 143.3(3) . . ?
O7 Eu1 N1 76.6(3) . . ?
O3 Eu1 N1 74.1(3) . . ?
O6 Eu1 N2 126.9(3) . . ?
O5 Eu1 N2 66.0(3) . . ?
O4 Eu1 N2 127.9(3) . . ?
O8 Eu1 N2 120.4(3) . . ?
O7 Eu1 N2 65.8(3) . . ?
O3 Eu1 N2 124.8(3) . . ?
N1 Eu1 N2 62.6(3) . . ?
O6 Eu1 N3 79.8(3) . . ?
O5 Eu1 N3 79.1(4) . . ?
O4 Eu1 N3 135.8(3) . . ?
O8 Eu1 N3 69.3(3) . . ?
O7 Eu1 N3 78.7(3) . . ?
O3 Eu1 N3 146.0(4) . . ?
N1 Eu1 N3 124.3(3) . . ?
N2 Eu1 N3 61.8(3) . . ?
C56A S3 C55 107.7(14) . . ?
C55 S3 C56 96.4(13) . . ?
C49 O8 Eu1 136.0(8) . . ?
C27 O4 Eu1 141.9(10) . . ?
C38 O6 Eu1 134.2(9) . . ?
C36 O5 Eu1 132.9(8) . . ?
C47 O7 Eu1 132.2(8) . . ?
O8 C49 C48 126.2(13) . . ?
O8 C49 C50 119.7(13) . . ?
C48 C49 C50 114.1(14) . . ?
C28 C29 C31 118.5(16) . . ?
C28 C29 H29 120.8 . . ?
C31 C29 H29 120.8 . . ?
C25 O3 Eu1 136.0(12) . . ?
C52 C50 C51 120.8(13) . . ?
C52 C50 C49 116.2(14) . . ?
C51 C50 C49 123.0(13) . . ?
N2 C10 C11 123.2(11) . . ?
N2 C10 C9 113.7(9) . . ?
C11 C10 C9 123.1(11) . . ?
C50 C51 C53 121.3(15) . . ?
C50 C51 H51 119.4 . . ?
C53 C51 H51 119.4 . . ?
C47 C48 C49 118.7(13) . . ?
C47 C48 H48 120.6 . . ?
C49 C48 H48 120.6 . . ?
C10 C11 C12 118.6(11) . . ?
C10 C11 H11 120.7 . . ?
C12 C11 H11 120.7 . . ?
O4 C27 C26 120.3(16) . . ?
O4 C27 C28 116.6(15) . . ?
C26 C27 C28 123.0(16) . . ?
C54 C52 C50 121.0(17) . . ?
C54 C52 H52 119.5 . . ?
C50 C52 H52 119.5 . . ?
C40 C39 C41 122.2(14) . . ?
C40 C39 C38 120.1(15) . . ?
C41 C39 C38 117.6(16) . . ?
C39 C41 C43 117(2) . . ?
C39 C41 H41 121.7 . . ?
C43 C41 H41 121.7 . . ?
C25 C26 C27 121.7(16) . . ?
C25 C26 H26 119.1 . . ?
C27 C26 H26 119.1 . . ?
C33 C31 C29 122(2) . . ?
C33 C31 H31 118.8 . . ?
C29 C31 H31 118.8 . . ?
C30 C28 C29 122.1(17) . . ?
C30 C28 C27 121.9(19) . . ?
C29 C28 C27 116.0(13) . . ?
O5 C36 C37 130.5(13) . . ?
O5 C36 C35 111.5(15) . . ?
C37 C36 C35 118.0(17) . . ?
C42 C44 C43 120.4(16) . . ?
C42 C44 S2A 135(2) . . ?
C43 C44 S2A 104(2) . . ?
C42 C44 S2 111(2) . . ?
C43 C44 S2 129(2) . . ?
C44 C42 C40 119(2) . . ?
C44 C42 H42 120.3 . . ?
C40 C42 H42 120.3 . . ?
C36 C37 C38 121.9(13) . . ?
C36 C37 H37 119.1 . . ?
C38 C37 H37 119.1 . . ?
C39 C40 C42 122(2) . . ?
C39 C40 H40 119.1 . . ?
C42 C40 H40 119.2 . . ?
O6 C38 C37 124.1(11) . . ?
O6 C38 C39 113.8(12) . . ?
C37 C38 C39 121.7(13) . . ?
C52 C54 C55 118.3(17) . . ?
C52 C54 H54 120.8 . . ?
C55 C54 H54 120.8 . . ?
C41 C43 C44 120(2) . . ?
C41 C43 H43 120.2 . . ?
C44 C43 H43 120.2 . . ?
O7 C47 C48 132.7(12) . . ?
O7 C47 C46 114.2(13) . . ?
C48 C47 C46 113.1(14) . . ?
C55 C53 C51 117.4(18) . . ?
C55 C53 H53 121.3 . . ?
C51 C53 H53 121.3 . . ?
C31 C33 C32 118(2) . . ?
C31 C33 S1 134(2) . . ?
C32 C33 S1 107.8(18) . . ?
C31 C33 S1A 106(2) . . ?
C32 C33 S1A 136.3(17) . . ?
O3 C25 C26 129.3(17) . . ?
O3 C25 C24 115(2) . . ?
C26 C25 C24 115(2) . . ?
C28 C30 C32 121(2) . . ?
C28 C30 H30 119.6 . . ?
C32 C30 H30 119.6 . . ?
C53 C55 C54 121.1(17) . . ?
C53 C55 S3 121.9(19) . . ?
C54 C55 S3 116.5(16) . . ?
C30 C32 C33 118.7(19) . . ?
C30 C32 H32 120.7 . . ?
C33 C32 H32 120.7 . . ?
C10 N2 C14 116.6(8) . . ?
C10 N2 Eu1 120.9(7) . . ?
C14 N2 Eu1 122.4(7) . . ?
C9 N1 C7 108.7(10) . . ?
C9 N1 Eu1 117.2(8) . . ?
C7 N1 Eu1 133.9(6) . . ?
C15 N3 C17 106.9(11) . . ?
C15 N3 Eu1 117.1(9) . . ?
C17 N3 Eu1 134.3(7) . . ?
C9 O1 C8 105.1(8) . . ?
N3 C15 O2 117.6(12) . . ?
N3 C15 C14 125.4(13) . . ?
O2 C15 C14 117.0(10) . . ?
N2 C14 C13 124.5(11) . . ?
N2 C14 C15 112.7(10) . . ?
C13 C14 C15 122.6(12) . . ?
C13 C12 C11 120.4(10) . . ?
C13 C12 H12 119.8 . . ?
C11 C12 H12 119.8 . . ?
C12 C13 C14 116.6(12) . . ?
C12 C13 H13 121.7 . . ?
C14 C13 H13 121.7 . . ?
C15 O2 C16 106.1(10) . . ?
N1 C9 O1 118.0(11) . . ?
N1 C9 C10 125.2(11) . . ?
O1 C9 C10 116.7(9) . . ?
C4 C6 C5 117.3(17) . . ?
C4 C6 C7 122.3(14) . . ?
C5 C6 C7 120.4(17) . . ?
C1 C3 C5 118(2) . . ?
C1 C3 H3 120.9 . . ?
C5 C3 H3 120.9 . . ?
C6 C4 C2 122.2(18) . . ?
C6 C4 H4 118.9 . . ?
C2 C4 H4 118.9 . . ?
N1 C7 C6 115.5(11) . . ?
N1 C7 C8 101.4(9) . . ?
C6 C7 C8 110.4(11) . . ?
N1 C7 H7 109.7 . . ?
C6 C7 H7 109.7 . . ?
C8 C7 H7 109.7 . . ?
O1 C8 C7 105.5(10) . . ?
O1 C8 H8A 110.6 . . ?
C7 C8 H8A 110.6 . . ?
O1 C8 H8B 110.6 . . ?
C7 C8 H8B 110.6 . . ?
H8A C8 H8B 108.8 . . ?
C18 C17 C16 112.2(11) . . ?
C18 C17 N3 111.9(12) . . ?
C16 C17 N3 103.1(9) . . ?
C18 C17 H17 109.8 . . ?
C16 C17 H17 109.8 . . ?
N3 C17 H17 109.8 . . ?
C6 C5 C3 123(2) . . ?
C6 C5 H5 118.7 . . ?
C3 C5 H5 118.7 . . ?
C1 C2 C4 120(3) . . ?
C1 C2 H2 120.1 . . ?
C4 C2 H2 120.1 . . ?
O2 C16 C17 106.2(12) . . ?
O2 C16 H16A 110.5 . . ?
C17 C16 H16A 110.5 . . ?
O2 C16 H16B 110.5 . . ?
C17 C16 H16B 110.5 . . ?
H16A C16 H16B 108.7 . . ?
C20 C18 C19 119.7(13) . . ?
C20 C18 C17 121.7(12) . . ?
C19 C18 C17 118.4(14) . . ?
C21 C19 C18 119.1(16) . . ?
C21 C19 H19 120.5 . . ?
C18 C19 H19 120.5 . . ?
C22 C20 C18 120.4(15) . . ?
C22 C20 H20 119.8 . . ?
C18 C20 H20 119.8 . . ?
C23 C22 C20 120(2) . . ?
C23 C22 H22 120.1 . . ?
C20 C22 H22 120.1 . . ?
F7 C46 F9 103.7(19) . . ?
F7 C46 F8 107.6(18) . . ?
F9 C46 F8 107.7(17) . . ?
F7 C46 C47 108.4(15) . . ?
F9 C46 C47 110.6(16) . . ?
F8 C46 C47 117.8(15) . . ?
C2 C1 C3 120(3) . . ?
C2 C1 H1 120.2 . . ?
C3 C1 H1 120.2 . . ?
C23 C21 C19 117.5(18) . . ?
C23 C21 H21 121.3 . . ?
C19 C21 H21 121.3 . . ?
C22 C23 C21 123(2) . . ?
C22 C23 H23 118.3 . . ?
C21 C23 H23 118.3 . . ?
F6 C35 F4 108(3) . . ?
F6 C35 F5 110(2) . . ?
F4 C35 F5 104(2) . . ?
F6 C35 C36 115(2) . . ?
F4 C35 C36 109(2) . . ?
F5 C35 C36 110(2) . . ?
F3 C24 F2 105(2) . . ?
F3 C24 F1 105(2) . . ?
F2 C24 F1 101(2) . . ?
F3 C24 C25 114(2) . . ?
F2 C24 C25 120(2) . . ?
F1 C24 C25 109(2) . . ?

loop_
_geom_bond_atom_site_label_1
_geom_bond_atom_site_label_2
_geom_bond_distance
_geom_bond_site_symmetry_2
_geom_bond_publ_flag
S1 C33 1.65(2) . ?
S1 C34 1.75(2) . ?
S2 C45 1.83(2) . ?
S2 C44 1.859(17) . ?
C34 H34A 0.9800 . ?
C34 H34B 0.9800 . ?
C34 H34C 0.9800 . ?
C45 H45A 0.9800 . ?
C45 H45B 0.9800 . ?
C45 H45C 0.9800 . ?
C56 S3 1.91(2) . ?
C56 H56A 0.9800 . ?
C56 H56B 0.9800 . ?
C56 H56C 0.9800 . ?
S2A C44 1.743(17) . ?
S2A C45A 1.80(2) . ?
C34A S1A 1.75(2) . ?
C34A H34D 0.9800 . ?
C34A H34E 0.9800 . ?
C34A H34F 0.9800 . ?
C45A H45D 0.9800 . ?
C45A H45E 0.9800 . ?
C45A H45F 0.9800 . ?
C56A S3 1.75(2) . ?
C56A H56D 0.9800 . ?
C56A H56E 0.9800 . ?
C56A H56F 0.9800 . ?
S1A C33 2.02(3) . ?
Eu1 O6 2.384(8) . ?
Eu1 O5 2.388(9) . ?
Eu1 O4 2.380(7) . ?
Eu1 O8 2.384(9) . ?
Eu1 O7 2.380(8) . ?
Eu1 O3 2.389(11) . ?
Eu1 N1 2.625(9) . ?
Eu1 N2 2.650(8) . ?
Eu1 N3 2.668(11) . ?
S3 C55 1.790(18) . ?
O8 C49 1.212(16) . ?
O4 C27 1.269(16) . ?
O6 C38 1.273(15) . ?
O5 C36 1.267(16) . ?
O7 C47 1.183(14) . ?
F9 C46 1.31(2) . ?
C49 C48 1.438(18) . ?
C49 C50 1.550(18) . ?
C29 C28 1.38(2) . ?
C29 C31 1.37(2) . ?
C29 H29 0.9500 . ?
O3 C25 1.21(2) . ?
C50 C52 1.373(18) . ?
C50 C51 1.37(2) . ?
C10 N2 1.321(13) . ?
C10 C11 1.375(13) . ?
C10 C9 1.470(16) . ?
C51 C53 1.38(2) . ?
C51 H51 0.9500 . ?
C48 C47 1.435(17) . ?
C48 H48 0.9500 . ?
C11 C12 1.363(18) . ?
C11 H11 0.9500 . ?
C27 C26 1.44(2) . ?
C27 C28 1.52(2) . ?
C52 C54 1.35(2) . ?
C52 H52 0.9500 . ?
F8 C46 1.310(19) . ?
F1 C24 1.36(3) . ?
C39 C40 1.32(2) . ?
C39 C41 1.44(2) . ?
C39 C38 1.517(18) . ?
C41 C43 1.42(2) . ?
C41 H41 0.9500 . ?
C26 C25 1.43(2) . ?
C26 H26 0.9500 . ?
C31 C33 1.37(2) . ?
C31 H31 0.9500 . ?
C28 C30 1.34(2) . ?
C36 C37 1.346(19) . ?
C36 C35 1.56(3) . ?
C44 C42 1.39(3) . ?
C44 C43 1.41(3) . ?
C42 C40 1.38(2) . ?
C42 H42 0.9500 . ?
C37 C38 1.426(18) . ?
C37 H37 0.9500 . ?
F3 C24 1.29(3) . ?
C40 H40 0.9500 . ?
C54 C55 1.43(3) . ?
C54 H54 0.9500 . ?
C43 H43 0.9500 . ?
C47 C46 1.55(2) . ?
F2 C24 1.34(3) . ?
C53 C55 1.40(2) . ?
C53 H53 0.9500 . ?
C33 C32 1.44(3) . ?
C25 C24 1.48(3) . ?
C30 C32 1.39(3) . ?
C30 H30 0.9500 . ?
C32 H32 0.9500 . ?
N2 C14 1.349(14) . ?
N1 C9 1.273(13) . ?
N1 C7 1.476(15) . ?
N3 C15 1.286(14) . ?
N3 C17 1.527(16) . ?
O1 C9 1.358(13) . ?
O1 C8 1.447(14) . ?
C15 O2 1.361(15) . ?
C15 C14 1.454(16) . ?
C14 C13 1.368(15) . ?
C12 C13 1.377(17) . ?
C12 H12 0.9500 . ?
C13 H13 0.9500 . ?
O2 C16 1.459(15) . ?
C6 C4 1.33(2) . ?
C6 C5 1.36(2) . ?
C6 C7 1.485(19) . ?
C3 C1 1.37(4) . ?
C3 C5 1.40(3) . ?
C3 H3 0.9500 . ?
C4 C2 1.40(2) . ?
C4 H4 0.9500 . ?
C7 C8 1.559(16) . ?
C7 H7 1.0000 . ?
C8 H8A 0.9900 . ?
C8 H8B 0.9900 . ?
C17 C18 1.495(18) . ?
C17 C16 1.510(19) . ?
C17 H17 1.0000 . ?
C5 H5 0.9500 . ?
C2 C1 1.35(3) . ?
C2 H2 0.9500 . ?
C16 H16A 0.9900 . ?
C16 H16B 0.9900 . ?
C18 C20 1.37(2) . ?
C18 C19 1.418(18) . ?
C19 C21 1.41(2) . ?
C19 H19 0.9500 . ?
C20 C22 1.40(2) . ?
C20 H20 0.9500 . ?
C22 C23 1.31(3) . ?
C22 H22 0.9500 . ?
C46 F7 1.29(2) . ?
C1 H1 0.9500 . ?
C21 C23 1.40(3) . ?
C21 H21 0.9500 . ?
C23 H23 0.9500 . ?
C35 F6 1.25(3) . ?
C35 F4 1.34(3) . ?
C35 F5 1.38(3) . ?
